data_2106336
loop_
_publ_author_name
'Henke, H.'
'Buschmann, E.'
'Baernighausen, H.'

_publ_section_title
;
 The Crystal Structure of Ammonium Hexachloroantimonate(V) Monohydrate and
 the Crystal Data of the Anhydrous Compound
;
_journal_name_full 'Acta Crystallographica B (24,1968-38,1982)'
_journal_page_first 2622
_journal_page_last 2624
_journal_volume 29
_journal_year 1973
_chemical_formula_sum 'Cl6 H6 N O Sb'
_chemical_name_systematic 'N H4 Sb Cl6 (H2 O)'
_space_group_IT_number 71
_symmetry_space_group_name_Hall '-I 2 2'
_symmetry_space_group_name_H-M 'I m m m'
_cell_angle_alpha 90
_cell_angle_beta 90
_cell_angle_gamma 90
_cell_formula_units_Z 2
_cell_length_a 7.113
_cell_length_b 9.049
_cell_length_c 8.049
_cell_volume 518.078
_citation_journal_id_ASTM ACBCAR
_cod_data_source_file Henke_ACBCAR_1973_1035.cif
_cod_data_source_block H6Cl6N1O1Sb1
_cod_original_cell_volume 518.0782
_cod_original_formula_sum 'H6 Cl6 N1 O1 Sb1'
_cod_database_code 2106336

loop_
_symmetry_equiv_pos_as_xyz
x,y,z
-x,-y,z
x,-y,-z
-x,y,-z
-x,-y,-z
x,y,-z
-x,y,z
x,-y,z
x+1/2,y+1/2,z+1/2
-x+1/2,-y+1/2,z+1/2
x+1/2,-y+1/2,-z+1/2
-x+1/2,y+1/2,-z+1/2
-x+1/2,-y+1/2,-z+1/2
x+1/2,y+1/2,-z+1/2
-x+1/2,y+1/2,z+1/2
x+1/2,-y+1/2,z+1/2

loop_
_atom_site_label
_atom_site_type_symbol
_atom_site_fract_x
_atom_site_fract_y
_atom_site_fract_z
_atom_site_occupancy
_atom_site_U_iso_or_equiv
Sb1 Sb+5 0 0 0 1 0.0
N1 N-3 0 0.5 0.16887 0.5 0.0
Cl2 Cl-1 0.23733 0.1837 0 1 0.0
O1 O-2 0 0.5 0.16887 0.5 0.0
Cl1 Cl-1 0 0 0.29321 1 0.0
